data_7130151
loop_
_publ_author_name
'Farinone, Marco'
'Kijewska, Monika'
'Cybi\'nska, Joanna'
'Siczek, Milosz'
'Pawlicki, Mi\/losz'

_publ_section_title
;
 B,N-doped PAHs from Tridentate &#x2018;Defects&#x2019; - a Bottom-up
 Convergent Approach for \p-Extended Systems
;
_journal_name_full 'Chemical Communications'
_journal_paper_doi 10.1039/D2CC01801B
_journal_year 2022
_chemical_formula_moiety 'C31 H22 N2 O'
_chemical_formula_sum 'C31 H22 N2 O'
_chemical_formula_weight 438.50
_space_group_crystal_system orthorhombic
_space_group_IT_number 33
_space_group_name_Hall 'P 2c -2n'
_space_group_name_H-M_alt 'P n a 21'
_atom_sites_solution_hydrogens geom
_audit_creation_method SHELXL-2018/1
_audit_update_record
;
2022-05-14 deposited with the CCDC.	2022-05-25 downloaded from the CCDC.
;
_cell_angle_alpha 90
_cell_angle_beta 90
_cell_angle_gamma 90
_cell_formula_units_Z 8
_cell_length_a 14.420(5)
_cell_length_b 37.960(9)
_cell_length_c 8.121(3)
_cell_measurement_reflns_used 563
_cell_measurement_temperature 100(2)
_cell_measurement_theta_max 57.4130
_cell_measurement_theta_min 5.5040
_cell_volume 4445(2)
_computing_cell_refinement 'CrysAlisPro 1.171.39.46 (Rigaku OD, 2018)'
_computing_data_collection 'CrysAlisPro 1.171.39.46 (Rigaku OD, 2018)'
_computing_data_reduction 'CrysAlisPro 1.171.39.46 (Rigaku OD, 2018)'
_computing_structure_refinement 'SHELXL-2018/1 (Sheldrick, 2018)'
_computing_structure_solution 'SHELXT (Sheldrick, 2015)'
_diffrn_ambient_temperature 100(2)
_diffrn_detector 'CCD plate'
_diffrn_detector_area_resol_mean 10.3456
_diffrn_detector_type Ruby
_diffrn_measured_fraction_theta_full 0.988
_diffrn_measured_fraction_theta_max 0.981
_diffrn_measurement_device 'four-circle diffractometer'
_diffrn_measurement_device_type 'Xcalibur Gemini Ultra with Ruby CCD detector '
_diffrn_measurement_method /w
_diffrn_radiation_monochromator mirror
_diffrn_radiation_probe x-ray
_diffrn_radiation_type 'Cu K\a'
_diffrn_radiation_wavelength 1.54184
_diffrn_reflns_av_R_equivalents 0.1911
_diffrn_reflns_av_unetI/netI 0.2776
_diffrn_reflns_Laue_measured_fraction_full 0.988
_diffrn_reflns_Laue_measured_fraction_max 0.981
_diffrn_reflns_limit_h_max 17
_diffrn_reflns_limit_h_min -13
_diffrn_reflns_limit_k_max 37
_diffrn_reflns_limit_k_min -44
_diffrn_reflns_limit_l_max 9
_diffrn_reflns_limit_l_min -9
_diffrn_reflns_number 14528
_diffrn_reflns_point_group_measured_fraction_full 0.819
_diffrn_reflns_point_group_measured_fraction_max 0.812
_diffrn_reflns_theta_full 67.684
_diffrn_reflns_theta_max 68.163
_diffrn_reflns_theta_min 4.649
_diffrn_source 'fine-focus sealed X-ray tube'
_diffrn_source_type 'Enhance Ultra (Cu) X-ray Source'
_exptl_absorpt_coefficient_mu 0.621
_exptl_absorpt_correction_T_max 1.00000
_exptl_absorpt_correction_T_min 0.19114
_exptl_absorpt_correction_type multi-scan
_exptl_absorpt_process_details
;
CrysAlisPro 1.171.39.46 (Rigaku Oxford Diffraction, 2018)
Empirical absorption correction using spherical harmonics,
 implemented in SCALE3 ABSPACK scaling algorithm.
;
_exptl_crystal_colour yellow
_exptl_crystal_density_diffrn 1.310
_exptl_crystal_description needle
_exptl_crystal_F_000 1840
_exptl_crystal_size_max 0.04
_exptl_crystal_size_mid 0.03
_exptl_crystal_size_min 0.01
_refine_diff_density_max 0.509
_refine_diff_density_min -0.373
_refine_diff_density_rms 0.094
_refine_ls_abs_structure_details
;
 Flack x determined using 246 quotients [(I+)-(I-)]/[(I+)+(I-)]
 (Parsons, Flack and Wagner, Acta Cryst. B69 (2013) 249-259).
;
_refine_ls_abs_structure_Flack -2.1(10)
_refine_ls_extinction_method none
_refine_ls_goodness_of_fit_ref 0.982
_refine_ls_hydrogen_treatment constr
_refine_ls_matrix_type full
_refine_ls_number_parameters 613
_refine_ls_number_reflns 6598
_refine_ls_number_restraints 19
_refine_ls_restrained_S_all 0.983
_refine_ls_R_factor_all 0.2719
_refine_ls_R_factor_gt 0.1329
_refine_ls_shift/su_max 0.000
_refine_ls_shift/su_mean 0.000
_refine_ls_structure_factor_coef Fsqd
_refine_ls_weighting_details 'w=1/[\s^2^(Fo^2^)+(0.1345P)^2^] where P=(Fo^2^+2Fc^2^)/3'
_refine_ls_weighting_scheme calc
_refine_ls_wR_factor_gt 0.2932
_refine_ls_wR_factor_ref 0.3942
_reflns_Friedel_coverage 0.536
_reflns_Friedel_fraction_full 0.621
_reflns_Friedel_fraction_max 0.614
_reflns_number_gt 2237
_reflns_number_total 6598
_reflns_threshold_expression 'I > 2\s(I)'
_cod_data_source_file d2cc01801b2.cif
_cod_data_source_block mf019r
_cod_database_code 7130151
_shelx_shelxl_version_number 2018/1
_shelx_space_group_comment
;
The symmetry employed for this shelxl refinement is uniquely defined
by the following loop, which should always be used as a source of
symmetry information in preference to the above space-group names.
They are only intended as comments.
;
_oxdiff_exptl_absorpt_empirical_full_min 0.669
_oxdiff_exptl_absorpt_empirical_full_max 3.896
_oxdiff_exptl_absorpt_empirical_details
;
Empirical correction (ABSPACK) includes:
- Absorption correction using spherical harmonics
- Frame scaling
;

loop_
_space_group_symop_operation_xyz
'x, y, z'
'-x, -y, z+1/2'
'-x+1/2, y+1/2, z+1/2'
'x+1/2, -y+1/2, z'

loop_
_atom_site_label
_atom_site_type_symbol
_atom_site_fract_x
_atom_site_fract_y
_atom_site_fract_z
_atom_site_U_iso_or_equiv
_atom_site_adp_type
_atom_site_occupancy
_atom_site_site_symmetry_order
_atom_site_calc_flag
_atom_site_refinement_flags_posn
_atom_site_refinement_flags_adp
_atom_site_refinement_flags_occupancy
_atom_site_disorder_assembly
_atom_site_disorder_group
O1A O 0.2623(8) 0.7615(4) 0.8461(18) 0.044(3) Uani 1 1 d . . . . .
N7A N 0.2657(9) 0.9142(4) 0.6650(19) 0.037(4) Uani 1 1 d . . . . .
C1A C 0.2329(12) 0.7878(5) 0.783(2) 0.037(4) Uani 1 1 d . . . . .
C2A C 0.2903(13) 0.8175(5) 0.730(2) 0.039(5) Uani 1 1 d . . . . .
C3A C 0.3823(11) 0.8114(5) 0.669(2) 0.038(4) Uani 1 1 d . . . . .
H3A H 0.408960 0.788478 0.671925 0.046 Uiso 1 1 calc R U . . .
C4A C 0.4308(12) 0.8394(5) 0.606(2) 0.040(5) Uani 1 1 d . . . . .
H4A H 0.490636 0.835286 0.561299 0.048 Uiso 1 1 calc R U . . .
C5A C 0.3965(11) 0.8734(5) 0.605(2) 0.039(4) Uani 1 1 d . . . . .
H5A H 0.432287 0.891875 0.558400 0.046 Uiso 1 1 calc R U . . .
C6A C 0.3065(11) 0.8808(5) 0.6742(18) 0.027(4) Uani 1 1 d . . . . .
C8A C 0.1637(11) 0.9143(5) 0.661(3) 0.041(5) Uani 1 1 d . . . . .
C9A C 0.1143(12) 0.9360(5) 0.769(2) 0.039(5) Uani 1 1 d . . . . .
H9A H 0.144901 0.952764 0.836254 0.046 Uiso 1 1 calc R U . . .
C10A C 0.0164(13) 0.9319(6) 0.773(2) 0.049(6) Uani 1 1 d . . . . .
H10A H -0.020656 0.947469 0.836537 0.059 Uiso 1 1 calc R U . . .
C11A C -0.0253(12) 0.9044(5) 0.682(2) 0.039(5) Uani 1 1 d . . . . .
H11A H -0.089810 0.899946 0.694258 0.047 Uiso 1 1 calc R U . . .
C12A C 0.0257(11) 0.8844(4) 0.579(2) 0.029(4) Uani 1 1 d . . . . .
N13A N -0.0147(11) 0.8533(4) 0.5106(19) 0.041(4) Uani 1 1 d . . . . .
C14A C 0.0076(12) 0.8226(5) 0.593(3) 0.041(5) Uani 1 1 d . . . . .
C15A C -0.0590(14) 0.8041(6) 0.685(2) 0.045(5) Uani 1 1 d . . . . .
H15A H -0.122852 0.809510 0.671511 0.054 Uiso 1 1 calc R U . . .
C16A C -0.0325(14) 0.7772(6) 0.800(2) 0.051(6) Uani 1 1 d . . . . .
H16A H -0.077811 0.763268 0.854497 0.061 Uiso 1 1 calc R U . . .
C17A C 0.0622(11) 0.7719(6) 0.829(2) 0.043(5) Uani 1 1 d . . . . .
H17A H 0.081215 0.755971 0.912122 0.052 Uiso 1 1 calc R U . . .
C18A C 0.1296(11) 0.7899(5) 0.736(2) 0.035(4) Uani 1 1 d . . . . .
C19A C 0.1005(11) 0.8134(6) 0.614(2) 0.039(5) Uani 1 1 d . . . . .
H19A H 0.145557 0.823479 0.543073 0.047 Uiso 1 1 calc R U . . .
C20A C 0.2594(12) 0.8514(5) 0.740(2) 0.034(4) Uani 1 1 d . . . . .
H20A H 0.202144 0.855510 0.794106 0.041 Uiso 1 1 calc R U . . .
C21A C 0.1212(11) 0.8912(5) 0.558(2) 0.036(4) Uani 1 1 d . . . . .
H21A H 0.155162 0.879894 0.472368 0.043 Uiso 1 1 calc R U . . .
C71A C 0.3125(11) 0.9466(5) 0.639(2) 0.034(4) Uani 1 1 d . . . . .
C72A C 0.4057(12) 0.9509(6) 0.695(2) 0.039(5) Uani 1 1 d . . . . .
H72A H 0.434063 0.933373 0.761719 0.047 Uiso 1 1 calc R U . . .
C73A C 0.4538(12) 0.9808(5) 0.652(2) 0.039(4) Uani 1 1 d . . . . .
H73A H 0.516921 0.982981 0.684020 0.047 Uiso 1 1 calc R U . . .
C74A C 0.4119(15) 1.0082(6) 0.562(3) 0.054(6) Uani 1 1 d . . . . .
H74A H 0.444840 1.029083 0.534874 0.065 Uiso 1 1 calc R U . . .
C75A C 0.3189(15) 1.0033(7) 0.515(3) 0.053(6) Uani 1 1 d . . . . .
H75A H 0.287989 1.021739 0.457741 0.063 Uiso 1 1 calc R U . . .
C76A C 0.2729(12) 0.9738(6) 0.548(2) 0.043(5) Uani 1 1 d . . . . .
H76A H 0.211321 0.971224 0.507675 0.052 Uiso 1 1 calc R U . . .
C131 C -0.0665(10) 0.8550(6) 0.3576(19) 0.033(4) Uani 1 1 d . . . . .
C132 C -0.0985(11) 0.8230(6) 0.291(2) 0.041(5) Uani 1 1 d . . . . .
H132 H -0.088582 0.801186 0.345586 0.049 Uiso 1 1 calc R U . . .
C133 C -0.1467(12) 0.8249(6) 0.138(2) 0.046(5) Uani 1 1 d . . . . .
H133 H -0.167881 0.803721 0.088108 0.056 Uiso 1 1 calc R U . . .
C134 C -0.1635(12) 0.8566(6) 0.059(2) 0.047(5) Uani 1 1 d . . . . .
H134 H -0.195505 0.857354 -0.043601 0.057 Uiso 1 1 calc R U . . .
C135 C -0.1316(13) 0.8880(6) 0.135(3) 0.050(5) Uani 1 1 d . . . . .
H135 H -0.142359 0.910148 0.084219 0.060 Uiso 1 1 calc R U . . .
C136 C -0.0848(13) 0.8863(7) 0.283(3) 0.058(6) Uani 1 1 d . . . . .
H136 H -0.065041 0.907570 0.334163 0.070 Uiso 1 1 calc R U . . .
O1B O 0.2793(8) 0.7609(4) 0.346(2) 0.050(4) Uani 1 1 d . . . . .
C1B C 0.3127(12) 0.7873(5) 0.278(2) 0.037(4) Uani 1 1 d . . . . .
C2B C 0.2558(11) 0.8188(5) 0.227(2) 0.032(4) Uani 1 1 d . . . . .
C3B C 0.1645(12) 0.8137(5) 0.164(2) 0.036(4) Uani 1 1 d . . . . .
H3B H 0.137698 0.790796 0.162697 0.043 Uiso 1 1 calc R U . . .
C4B C 0.1158(11) 0.8420(5) 0.1068(19) 0.035(4) Uani 1 1 d . . . . .
H4B H 0.054016 0.838747 0.069339 0.042 Uiso 1 1 calc R U . . .
C5B C 0.1536(10) 0.8746(5) 0.1017(19) 0.029(4) Uani 1 1 d . . . . .
H5B H 0.118806 0.893577 0.056686 0.035 Uiso 1 1 calc R U . . .
C6B C 0.2440(10) 0.8810(5) 0.162(2) 0.032(4) Uani 1 1 d . . . . .
N7B N 0.2875(9) 0.9146(4) 0.1526(17) 0.027(3) Uani 1 1 d . . . . .
C71B C 0.2437(11) 0.9460(5) 0.135(2) 0.036(4) Uani 1 1 d . . . . .
C72B C 0.1515(12) 0.9524(6) 0.201(2) 0.043(5) Uani 1 1 d . . . . .
H72B H 0.120020 0.934554 0.261687 0.051 Uiso 1 1 calc R U . . .
C73B C 0.1112(13) 0.9844(5) 0.175(2) 0.044(5) Uani 1 1 d . . . . .
H73B H 0.051132 0.988190 0.220062 0.053 Uiso 1 1 calc R U . . .
C74B C 0.1509(14) 1.0115(5) 0.090(3) 0.056(6) Uani 1 1 d . . . . .
H74B H 0.119309 1.033170 0.074530 0.067 Uiso 1 1 calc R U . . .
C75B C 0.2401(16) 1.0060(5) 0.025(2) 0.046(5) Uani 1 1 d . . . . .
H75B H 0.269479 1.024186 -0.036326 0.055 Uiso 1 1 calc R U . . .
C76B C 0.2858(12) 0.9741(5) 0.051(2) 0.038(4) Uani 1 1 d . . . . .
H76B H 0.347052 0.971187 0.009555 0.045 Uiso 1 1 calc R U . . .
C8B C 0.3875(10) 0.9140(5) 0.157(2) 0.029(4) Uani 1 1 d . U . . .
C9B C 0.4381(11) 0.9334(5) 0.270(2) 0.040(5) Uani 1 1 d . . . . .
H9B H 0.407966 0.950732 0.335177 0.048 Uiso 1 1 calc R U . . .
C10B C 0.5334(11) 0.9276(5) 0.289(3) 0.040(5) Uani 1 1 d . . . . .
H10B H 0.567572 0.941975 0.362878 0.048 Uiso 1 1 calc R U . . .
C11B C 0.5789(12) 0.9015(6) 0.202(2) 0.045(5) Uani 1 1 d . . . . .
H11B H 0.642524 0.896767 0.222624 0.054 Uiso 1 1 calc R U . . .
C12B C 0.5317(12) 0.8824(5) 0.084(2) 0.043(5) Uani 1 1 d . . . . .
N13B N 0.5655(10) 0.8506(4) 0.013(2) 0.038(4) Uani 1 1 d . . . . .
C13B C 0.6167(12) 0.8514(5) -0.139(2) 0.036(4) Uani 1 1 d . . . . .
C13C C 0.6487(11) 0.8205(6) -0.210(2) 0.043(5) Uani 1 1 d . . . . .
H13C H 0.640920 0.798483 -0.156169 0.052 Uiso 1 1 calc R U . . .
C13D C 0.6933(11) 0.8225(6) -0.365(3) 0.045(5) Uani 1 1 d . . . . .
H13D H 0.712843 0.801653 -0.419848 0.054 Uiso 1 1 calc R U . . .
C13E C 0.7084(13) 0.8552(6) -0.437(3) 0.047(5) Uani 1 1 d . . . . .
H13E H 0.739984 0.856421 -0.539719 0.056 Uiso 1 1 calc R U . . .
C13F C 0.6801(12) 0.8844(6) -0.367(2) 0.042(5) Uani 1 1 d . . . . .
H13F H 0.690979 0.906278 -0.420542 0.051 Uiso 1 1 calc R U . . .
C13G C 0.6340(11) 0.8840(5) -0.214(2) 0.031(4) Uani 1 1 d . . . . .
H13G H 0.615139 0.905356 -0.162499 0.037 Uiso 1 1 calc R U . . .
C14B C 0.5415(11) 0.8192(5) 0.097(2) 0.031(4) Uani 1 1 d . . . . .
C15B C 0.6037(11) 0.8002(4) 0.201(2) 0.030(4) Uani 1 1 d . U . . .
H15B H 0.668230 0.805151 0.197044 0.037 Uiso 1 1 calc R U . . .
C16B C 0.5723(10) 0.7760(5) 0.303(3) 0.039(4) Uani 1 1 d . U . . .
H16B H 0.615638 0.761409 0.358755 0.047 Uiso 1 1 calc R U . . .
C17B C 0.4777(11) 0.7708(5) 0.331(2) 0.034(4) Uani 1 1 d . . . . .
H17B H 0.458158 0.755183 0.415743 0.041 Uiso 1 1 calc R U . . .
C18B C 0.4100(10) 0.7890(4) 0.234(2) 0.025(3) Uani 1 1 d . . . . .
C19B C 0.4474(12) 0.8118(5) 0.113(2) 0.036(4) Uani 1 1 d . . . . .
H19B H 0.405616 0.822794 0.038815 0.043 Uiso 1 1 calc R U . . .
C20B C 0.2888(12) 0.8522(5) 0.231(2) 0.037(4) Uani 1 1 d . . . . .
H20B H 0.346605 0.856202 0.283596 0.045 Uiso 1 1 calc R U . . .
C21B C 0.4365(12) 0.8892(5) 0.054(2) 0.037(4) Uani 1 1 d . . . . .
H21B H 0.405201 0.877618 -0.033305 0.044 Uiso 1 1 calc R U . . .

loop_
_atom_site_aniso_label
_atom_site_aniso_U_11
_atom_site_aniso_U_22
_atom_site_aniso_U_33
_atom_site_aniso_U_23
_atom_site_aniso_U_13
_atom_site_aniso_U_12
O1A 0.028(7) 0.055(9) 0.050(8) 0.001(7) 0.009(6) 0.008(6)
N7A 0.018(7) 0.064(10) 0.028(8) -0.009(8) -0.001(6) 0.005(7)
C1A 0.029(10) 0.051(11) 0.029(9) 0.001(9) 0.012(8) 0.015(8)
C2A 0.044(12) 0.057(13) 0.017(8) 0.007(9) -0.006(8) 0.004(9)
C3A 0.022(9) 0.046(10) 0.046(11) 0.009(9) -0.009(8) 0.004(7)
C4A 0.024(9) 0.070(13) 0.026(9) -0.007(10) 0.005(8) -0.006(8)
C5A 0.023(9) 0.060(12) 0.033(10) 0.008(10) 0.000(8) -0.011(8)
C6A 0.029(9) 0.048(10) 0.005(6) 0.000(7) -0.001(6) 0.001(7)
C8A 0.013(8) 0.039(10) 0.071(14) 0.008(10) 0.006(9) 0.002(7)
C9A 0.028(10) 0.065(13) 0.023(9) -0.008(9) -0.004(7) 0.018(8)
C10A 0.033(11) 0.078(16) 0.036(11) 0.013(11) 0.007(9) 0.016(10)
C11A 0.019(9) 0.068(13) 0.031(10) 0.000(9) -0.007(7) -0.007(8)
C12A 0.030(9) 0.030(8) 0.027(9) 0.003(8) 0.011(7) 0.011(7)
N13A 0.032(9) 0.062(10) 0.030(8) -0.002(8) -0.026(7) -0.008(7)
C14A 0.019(8) 0.047(11) 0.056(12) 0.001(11) 0.009(9) 0.004(7)
C15A 0.039(11) 0.064(13) 0.033(10) -0.019(10) -0.018(9) 0.010(9)
C16A 0.039(11) 0.085(17) 0.028(10) -0.014(11) 0.002(9) -0.011(11)
C17A 0.017(8) 0.082(15) 0.030(10) 0.001(10) -0.002(7) -0.002(9)
C18A 0.013(8) 0.075(13) 0.018(8) -0.005(9) 0.002(7) 0.016(8)
C19A 0.015(8) 0.081(14) 0.022(8) 0.011(9) -0.004(7) 0.002(8)
C20A 0.032(10) 0.049(11) 0.022(9) -0.001(9) -0.014(7) 0.005(8)
C21A 0.020(8) 0.058(12) 0.030(9) 0.008(9) -0.011(7) -0.005(8)
C71A 0.024(8) 0.063(12) 0.015(8) 0.003(9) -0.009(7) -0.007(8)
C72A 0.033(10) 0.070(13) 0.016(8) -0.016(9) -0.009(7) -0.009(9)
C73A 0.034(10) 0.062(12) 0.022(8) 0.010(9) -0.007(8) -0.018(9)
C74A 0.046(12) 0.071(14) 0.046(12) -0.001(12) -0.001(10) -0.020(11)
C75A 0.045(13) 0.077(16) 0.037(11) 0.006(11) -0.004(9) -0.010(11)
C76A 0.025(9) 0.070(14) 0.035(10) 0.008(11) 0.001(8) -0.006(9)
C131 0.008(7) 0.078(14) 0.013(8) -0.009(9) -0.003(6) 0.002(8)
C132 0.023(9) 0.068(13) 0.032(10) 0.000(10) 0.009(8) -0.009(8)
C133 0.027(9) 0.090(16) 0.022(9) -0.016(11) 0.007(8) -0.005(9)
C134 0.016(8) 0.095(17) 0.031(10) 0.009(12) -0.003(7) -0.004(9)
C135 0.033(10) 0.071(14) 0.045(12) 0.014(12) -0.006(10) -0.001(9)
C136 0.023(9) 0.11(2) 0.045(12) -0.015(14) 0.005(9) -0.001(11)
O1B 0.018(6) 0.070(11) 0.063(9) 0.011(8) -0.001(7) -0.009(6)
C1B 0.021(9) 0.039(10) 0.052(12) 0.014(9) 0.005(8) -0.004(7)
C2B 0.017(8) 0.045(10) 0.036(9) -0.002(9) 0.011(7) -0.007(7)
C3B 0.032(9) 0.060(12) 0.015(8) -0.007(8) -0.002(7) -0.010(8)
C4B 0.016(8) 0.078(14) 0.010(7) -0.003(8) -0.007(6) 0.010(8)
C5B 0.020(8) 0.054(10) 0.014(7) -0.004(8) 0.000(6) -0.011(7)
C6B 0.013(7) 0.058(11) 0.024(9) -0.001(9) 0.005(7) -0.001(7)
N7B 0.019(7) 0.045(9) 0.019(7) 0.002(6) 0.006(6) -0.003(6)
C71B 0.029(9) 0.064(12) 0.014(8) 0.001(9) 0.003(7) 0.000(8)
C72B 0.025(10) 0.077(14) 0.025(10) -0.008(10) -0.009(7) 0.007(9)
C73B 0.034(10) 0.057(13) 0.041(11) -0.017(10) -0.006(9) 0.017(9)
C74B 0.051(13) 0.023(9) 0.093(18) 0.009(12) -0.013(13) 0.020(8)
C75B 0.073(16) 0.035(10) 0.029(10) -0.006(8) -0.005(10) -0.004(10)
C76B 0.039(11) 0.029(10) 0.046(11) -0.010(9) 0.003(9) -0.006(7)
C8B 0.022(7) 0.043(8) 0.022(7) -0.007(6) 0.014(6) -0.006(6)
C9B 0.022(9) 0.063(13) 0.036(11) -0.017(10) 0.008(8) 0.002(8)
C10B 0.018(9) 0.050(11) 0.052(12) -0.001(10) 0.012(8) -0.005(7)
C11B 0.019(9) 0.071(14) 0.046(12) -0.001(11) 0.005(8) -0.002(9)
C12B 0.019(9) 0.070(13) 0.039(11) 0.002(10) 0.008(8) 0.004(8)
N13B 0.029(8) 0.037(8) 0.049(10) 0.015(8) 0.011(7) -0.001(6)
C13B 0.024(9) 0.060(12) 0.026(9) -0.004(9) -0.006(7) 0.006(8)
C13C 0.016(8) 0.089(16) 0.026(9) -0.003(10) 0.000(7) 0.001(9)
C13D 0.017(8) 0.071(14) 0.046(12) -0.019(11) 0.009(8) 0.000(8)
C13E 0.034(11) 0.065(13) 0.041(11) 0.000(11) 0.013(9) -0.005(9)
C13F 0.021(8) 0.082(15) 0.025(9) 0.002(10) 0.003(7) 0.000(8)
C13G 0.035(9) 0.040(10) 0.019(8) 0.001(8) 0.011(7) -0.001(7)
C14B 0.025(8) 0.052(11) 0.015(7) 0.001(8) -0.003(7) 0.001(7)
C15B 0.017(7) 0.032(7) 0.043(8) 0.007(6) -0.020(6) -0.003(6)
C16B 0.008(6) 0.060(9) 0.050(9) -0.015(8) -0.009(7) 0.006(6)
C17B 0.021(9) 0.065(13) 0.017(8) -0.005(8) -0.004(7) -0.008(8)
C18B 0.015(8) 0.030(8) 0.030(8) 0.002(7) -0.002(7) 0.005(6)
C19B 0.030(9) 0.042(10) 0.037(10) 0.005(9) 0.005(9) -0.005(7)
C20B 0.033(10) 0.046(11) 0.033(9) -0.008(9) -0.007(8) 0.014(8)
C21B 0.022(9) 0.059(12) 0.030(9) -0.001(9) 0.008(7) -0.004(8)

loop_
_atom_type_symbol
_atom_type_description
_atom_type_scat_dispersion_real
_atom_type_scat_dispersion_imag
_atom_type_scat_source
C C 0.0181 0.0091 'International Tables Vol C Tables 4.2.6.8 and 6.1.1.4'
H H 0.0000 0.0000 'International Tables Vol C Tables 4.2.6.8 and 6.1.1.4'
N N 0.0311 0.0180 'International Tables Vol C Tables 4.2.6.8 and 6.1.1.4'
O O 0.0492 0.0322 'International Tables Vol C Tables 4.2.6.8 and 6.1.1.4'

loop_
_geom_angle_atom_site_label_1
_geom_angle_atom_site_label_2
_geom_angle_atom_site_label_3
_geom_angle
_geom_angle_site_symmetry_1
_geom_angle_site_symmetry_3
_geom_angle_publ_flag
C6A N7A C71A 126.4(14) . . ?
C6A N7A C8A 115.2(15) . . ?
C71A N7A C8A 118.0(15) . . ?
O1A C1A C2A 124.6(18) . . ?
O1A C1A C18A 119.4(18) . . ?
C2A C1A C18A 115.8(16) . . ?
C20A C2A C3A 118.3(18) . . ?
C20A C2A C1A 121.7(18) . . ?
C3A C2A C1A 120.0(18) . . ?
C4A C3A C2A 118.3(18) . . ?
C4A C3A H3A 120.9 . . ?
C2A C3A H3A 120.9 . . ?
C3A C4A C5A 123.0(17) . . ?
C3A C4A H4A 118.5 . . ?
C5A C4A H4A 118.5 . . ?
C4A C5A C6A 120.2(16) . . ?
C4A C5A H5A 119.9 . . ?
C6A C5A H5A 119.9 . . ?
N7A C6A C20A 122.3(15) . . ?
N7A C6A C5A 122.4(16) . . ?
C20A C6A C5A 115.2(17) . . ?
C21A C8A C9A 122.5(16) . . ?
C21A C8A N7A 117.4(17) . . ?
C9A C8A N7A 120.0(18) . . ?
C8A C9A C10A 117.3(18) . . ?
C8A C9A H9A 121.4 . . ?
C10A C9A H9A 121.4 . . ?
C11A C10A C9A 119.5(18) . . ?
C11A C10A H10A 120.3 . . ?
C9A C10A H10A 120.3 . . ?
C12A C11A C10A 120.5(17) . . ?
C12A C11A H11A 119.8 . . ?
C10A C11A H11A 119.8 . . ?
C11A C12A C21A 120.4(17) . . ?
C11A C12A N13A 119.0(17) . . ?
C21A C12A N13A 120.0(15) . . ?
C14A N13A C12A 114.4(15) . . ?
C14A N13A C131 125.0(17) . . ?
C12A N13A C131 120.3(16) . . ?
N13A C14A C19A 119.5(17) . . ?
N13A C14A C15A 121.3(17) . . ?
C19A C14A C15A 117.9(19) . . ?
C14A C15A C16A 121.2(18) . . ?
C14A C15A H15A 119.4 . . ?
C16A C15A H15A 119.4 . . ?
C17A C16A C15A 118.0(19) . . ?
C17A C16A H16A 121.0 . . ?
C15A C16A H16A 121.0 . . ?
C16A C17A C18A 121.1(19) . . ?
C16A C17A H17A 119.4 . . ?
C18A C17A H17A 119.4 . . ?
C19A C18A C17A 118.8(16) . . ?
C19A C18A C1A 119.9(17) . . ?
C17A C18A C1A 120.8(16) . . ?
C14A C19A C18A 122.2(17) . . ?
C14A C19A H19A 118.9 . . ?
C18A C19A H19A 118.9 . . ?
C2A C20A C6A 124.6(18) . . ?
C2A C20A H20A 117.7 . . ?
C6A C20A H20A 117.7 . . ?
C8A C21A C12A 118.7(17) . . ?
C8A C21A H21A 120.7 . . ?
C12A C21A H21A 120.7 . . ?
C76A C71A N7A 121.8(15) . . ?
C76A C71A C72A 118.1(17) . . ?
N7A C71A C72A 119.9(17) . . ?
C73A C72A C71A 119.2(18) . . ?
C73A C72A H72A 120.4 . . ?
C71A C72A H72A 120.4 . . ?
C72A C73A C74A 121.7(18) . . ?
C72A C73A H73A 119.1 . . ?
C74A C73A H73A 119.1 . . ?
C75A C74A C73A 116.9(19) . . ?
C75A C74A H74A 121.5 . . ?
C73A C74A H74A 121.5 . . ?
C76A C75A C74A 122(2) . . ?
C76A C75A H75A 118.9 . . ?
C74A C75A H75A 118.9 . . ?
C75A C76A C71A 121.7(19) . . ?
C75A C76A H76A 119.1 . . ?
C71A C76A H76A 119.1 . . ?
C136 C131 C132 121.4(17) . . ?
C136 C131 N13A 121.4(19) . . ?
C132 C131 N13A 117.3(18) . . ?
C131 C132 C133 116.7(19) . . ?
C131 C132 H132 121.6 . . ?
C133 C132 H132 121.6 . . ?
C134 C133 C132 122(2) . . ?
C134 C133 H133 118.9 . . ?
C132 C133 H133 118.9 . . ?
C133 C134 C135 118.0(17) . . ?
C133 C134 H134 121.0 . . ?
C135 C134 H134 121.0 . . ?
C136 C135 C134 120(2) . . ?
C136 C135 H135 119.9 . . ?
C134 C135 H135 119.9 . . ?
C131 C136 C135 121(2) . . ?
C131 C136 H136 119.3 . . ?
C135 C136 H136 119.3 . . ?
O1B C1B C18B 121.5(16) . . ?
O1B C1B C2B 123.5(16) . . ?
C18B C1B C2B 114.9(15) . . ?
C20B C2B C3B 117.4(17) . . ?
C20B C2B C1B 123.1(16) . . ?
C3B C2B C1B 119.5(16) . . ?
C4B C3B C2B 119.3(18) . . ?
C4B C3B H3B 120.4 . . ?
C2B C3B H3B 120.4 . . ?
C5B C4B C3B 121.6(16) . . ?
C5B C4B H4B 119.2 . . ?
C3B C4B H4B 119.2 . . ?
C4B C5B C6B 121.1(17) . . ?
C4B C5B H5B 119.5 . . ?
C6B C5B H5B 119.5 . . ?
C20B C6B C5B 115.8(17) . . ?
C20B C6B N7B 121.5(15) . . ?
C5B C6B N7B 122.7(16) . . ?
C71B N7B C6B 126.0(14) . . ?
C71B N7B C8B 118.9(14) . . ?
C6B N7B C8B 115.1(14) . . ?
N7B C71B C76B 121.0(16) . . ?
N7B C71B C72B 122.3(16) . . ?
C76B C71B C72B 116.7(18) . . ?
C73B C72B C71B 119(2) . . ?
C73B C72B H72B 120.6 . . ?
C71B C72B H72B 120.6 . . ?
C74B C73B C72B 124.8(19) . . ?
C74B C73B H73B 117.6 . . ?
C72B C73B H73B 117.6 . . ?
C73B C74B C75B 117.7(16) . . ?
C73B C74B H74B 121.2 . . ?
C75B C74B H74B 121.2 . . ?
C76B C75B C74B 120.3(19) . . ?
C76B C75B H75B 119.9 . . ?
C74B C75B H75B 119.9 . . ?
C75B C76B C71B 121.8(18) . . ?
C75B C76B H76B 119.1 . . ?
C71B C76B H76B 119.1 . . ?
C9B C8B N7B 122.3(15) . . ?
C9B C8B C21B 118.2(15) . . ?
N7B C8B C21B 119.1(15) . . ?
C8B C9B C10B 120.4(17) . . ?
C8B C9B H9B 119.8 . . ?
C10B C9B H9B 119.8 . . ?
C11B C10B C9B 121.5(19) . . ?
C11B C10B H10B 119.3 . . ?
C9B C10B H10B 119.3 . . ?
C12B C11B C10B 119.8(18) . . ?
C12B C11B H11B 120.1 . . ?
C10B C11B H11B 120.1 . . ?
C11B C12B C21B 120.0(19) . . ?
C11B C12B N13B 123.9(18) . . ?
C21B C12B N13B 114.6(17) . . ?
C14B N13B C12B 115.8(16) . . ?
C14B N13B C13B 123.9(16) . . ?
C12B N13B C13B 120.3(16) . . ?
C13C C13B C13G 120.6(17) . . ?
C13C C13B N13B 120.5(18) . . ?
C13G C13B N13B 118.9(17) . . ?
C13B C13C C13D 118(2) . . ?
C13B C13C H13C 120.9 . . ?
C13D C13C H13C 120.9 . . ?
C13E C13D C13C 120(2) . . ?
C13E C13D H13D 120.2 . . ?
C13C C13D H13D 120.2 . . ?
C13F C13E C13D 121.6(19) . . ?
C13F C13E H13E 119.2 . . ?
C13D C13E H13E 119.2 . . ?
C13E C13F C13G 121(2) . . ?
C13E C13F H13F 119.3 . . ?
C13G C13F H13F 119.3 . . ?
C13B C13G C13F 118.3(18) . . ?
C13B C13G H13G 120.8 . . ?
C13F C13G H13G 120.8 . . ?
C19B C14B N13B 117.0(15) . . ?
C19B C14B C15B 117.0(16) . . ?
N13B C14B C15B 123.8(15) . . ?
C16B C15B C14B 120.6(16) . . ?
C16B C15B H15B 119.7 . . ?
C14B C15B H15B 119.7 . . ?
C15B C16B C17B 122.5(17) . . ?
C15B C16B H16B 118.8 . . ?
C17B C16B H16B 118.8 . . ?
C16B C17B C18B 120.4(17) . . ?
C16B C17B H17B 119.8 . . ?
C18B C17B H17B 119.8 . . ?
C19B C18B C17B 114.7(15) . . ?
C19B C18B C1B 124.6(15) . . ?
C17B C18B C1B 120.0(16) . . ?
C14B C19B C18B 124.1(17) . . ?
C14B C19B H19B 117.9 . . ?
C18B C19B H19B 117.9 . . ?
C2B C20B C6B 124.4(18) . . ?
C2B C20B H20B 117.8 . . ?
C6B C20B H20B 117.8 . . ?
C12B C21B C8B 119.6(17) . . ?
C12B C21B H21B 120.2 . . ?
C8B C21B H21B 120.2 . . ?

loop_
_geom_bond_atom_site_label_1
_geom_bond_atom_site_label_2
_geom_bond_distance
_geom_bond_site_symmetry_2
_geom_bond_publ_flag
O1A C1A 1.20(2) . ?
N7A C6A 1.40(2) . ?
N7A C71A 1.42(2) . ?
N7A C8A 1.471(19) . ?
C1A C2A 1.46(3) . ?
C1A C18A 1.54(2) . ?
C2A C20A 1.37(3) . ?
C2A C3A 1.43(2) . ?
C3A C4A 1.37(3) . ?
C3A H3A 0.9500 . ?
C4A C5A 1.38(3) . ?
C4A H4A 0.9500 . ?
C5A C6A 1.44(2) . ?
C5A H5A 0.9500 . ?
C6A C20A 1.41(3) . ?
C8A C21A 1.36(3) . ?
C8A C9A 1.39(3) . ?
C9A C10A 1.42(2) . ?
C9A H9A 0.9500 . ?
C10A C11A 1.41(3) . ?
C10A H10A 0.9500 . ?
C11A C12A 1.35(2) . ?
C11A H11A 0.9500 . ?
C12A C21A 1.41(2) . ?
C12A N13A 1.43(2) . ?
N13A C14A 1.39(2) . ?
N13A C131 1.452(19) . ?
C14A C19A 1.39(2) . ?
C14A C15A 1.41(3) . ?
C15A C16A 1.43(3) . ?
C15A H15A 0.9500 . ?
C16A C17A 1.40(2) . ?
C16A H16A 0.9500 . ?
C17A C18A 1.40(3) . ?
C17A H17A 0.9500 . ?
C18A C19A 1.40(3) . ?
C19A H19A 0.9500 . ?
C20A H20A 0.9500 . ?
C21A H21A 0.9500 . ?
C71A C76A 1.39(3) . ?
C71A C72A 1.43(2) . ?
C72A C73A 1.37(3) . ?
C72A H72A 0.9500 . ?
C73A C74A 1.41(3) . ?
C73A H73A 0.9500 . ?
C74A C75A 1.41(3) . ?
C74A H74A 0.9500 . ?
C75A C76A 1.33(3) . ?
C75A H75A 0.9500 . ?
C76A H76A 0.9500 . ?
C131 C136 1.36(3) . ?
C131 C132 1.41(3) . ?
C132 C133 1.43(3) . ?
C132 H132 0.9500 . ?
C133 C134 1.39(3) . ?
C133 H133 0.9500 . ?
C134 C135 1.42(3) . ?
C134 H134 0.9500 . ?
C135 C136 1.38(3) . ?
C135 H135 0.9500 . ?
C136 H136 0.9500 . ?
O1B C1B 1.24(2) . ?
C1B C18B 1.45(2) . ?
C1B C2B 1.51(3) . ?
C2B C20B 1.36(3) . ?
C2B C3B 1.43(2) . ?
C3B C4B 1.37(3) . ?
C3B H3B 0.9500 . ?
C4B C5B 1.35(3) . ?
C4B H4B 0.9500 . ?
C5B C6B 1.41(2) . ?
C5B H5B 0.9500 . ?
C6B C20B 1.38(3) . ?
C6B N7B 1.43(2) . ?
N7B C71B 1.36(2) . ?
N7B C8B 1.442(18) . ?
C71B C76B 1.41(3) . ?
C71B C72B 1.45(2) . ?
C72B C73B 1.37(3) . ?
C72B H72B 0.9500 . ?
C73B C74B 1.37(3) . ?
C73B H73B 0.9500 . ?
C74B C75B 1.40(3) . ?
C74B H74B 0.9500 . ?
C75B C76B 1.40(3) . ?
C75B H75B 0.9500 . ?
C76B H76B 0.9500 . ?
C8B C9B 1.38(2) . ?
C8B C21B 1.44(2) . ?
C9B C10B 1.40(2) . ?
C9B H9B 0.9500 . ?
C10B C11B 1.38(3) . ?
C10B H10B 0.9500 . ?
C11B C12B 1.38(3) . ?
C11B H11B 0.9500 . ?
C12B C21B 1.42(2) . ?
C12B N13B 1.42(3) . ?
N13B C14B 1.42(2) . ?
N13B C13B 1.44(2) . ?
C13B C13C 1.39(3) . ?
C13B C13G 1.40(3) . ?
C13C C13D 1.42(3) . ?
C13C H13C 0.9500 . ?
C13D C13E 1.39(3) . ?
C13D H13D 0.9500 . ?
C13E C13F 1.31(3) . ?
C13E H13E 0.9500 . ?
C13F C13G 1.41(2) . ?
C13F H13F 0.9500 . ?
C13G H13G 0.9500 . ?
C14B C19B 1.39(2) . ?
C14B C15B 1.43(2) . ?
C15B C16B 1.32(3) . ?
C15B H15B 0.9500 . ?
C16B C17B 1.40(2) . ?
C16B H16B 0.9500 . ?
C17B C18B 1.43(2) . ?
C17B H17B 0.9500 . ?
C18B C19B 1.41(2) . ?
C19B H19B 0.9500 . ?
C20B H20B 0.9500 . ?
C21B H21B 0.9500 . ?

loop_
_geom_torsion_atom_site_label_1
_geom_torsion_atom_site_label_2
_geom_torsion_atom_site_label_3
_geom_torsion_atom_site_label_4
_geom_torsion
_geom_torsion_site_symmetry_1
_geom_torsion_site_symmetry_2
_geom_torsion_site_symmetry_3
_geom_torsion_site_symmetry_4
_geom_torsion_publ_flag
O1A C1A C2A C20A -145.6(19) . . . . ?
C18A C1A C2A C20A 41(2) . . . . ?
O1A C1A C2A C3A 33(3) . . . . ?
C18A C1A C2A C3A -140.3(16) . . . . ?
C20A C2A C3A C4A -7(3) . . . . ?
C1A C2A C3A C4A 174.0(17) . . . . ?
C2A C3A C4A C5A 3(3) . . . . ?
C3A C4A C5A C6A 1(3) . . . . ?
C71A N7A C6A C20A 164.1(16) . . . . ?
C8A N7A C6A C20A -24(2) . . . . ?
C71A N7A C6A C5A -21(3) . . . . ?
C8A N7A C6A C5A 150.4(18) . . . . ?
C4A C5A C6A N7A -175.0(16) . . . . ?
C4A C5A C6A C20A 0(2) . . . . ?
C6A N7A C8A C21A -46(2) . . . . ?
C71A N7A C8A C21A 126.2(18) . . . . ?
C6A N7A C8A C9A 129.9(18) . . . . ?
C71A N7A C8A C9A -58(2) . . . . ?
C21A C8A C9A C10A 3(3) . . . . ?
N7A C8A C9A C10A -172.7(17) . . . . ?
C8A C9A C10A C11A 6(3) . . . . ?
C9A C10A C11A C12A -7(3) . . . . ?
C10A C11A C12A C21A -1(3) . . . . ?
C10A C11A C12A N13A 169.5(18) . . . . ?
C11A C12A N13A C14A -97(2) . . . . ?
C21A C12A N13A C14A 74(2) . . . . ?
C11A C12A N13A C131 89(2) . . . . ?
C21A C12A N13A C131 -100(2) . . . . ?
C12A N13A C14A C19A -57(3) . . . . ?
C131 N13A C14A C19A 117(2) . . . . ?
C12A N13A C14A C15A 110(2) . . . . ?
C131 N13A C14A C15A -76(3) . . . . ?
N13A C14A C15A C16A -165.8(18) . . . . ?
C19A C14A C15A C16A 1(3) . . . . ?
C14A C15A C16A C17A 6(3) . . . . ?
C15A C16A C17A C18A -6(3) . . . . ?
C16A C17A C18A C19A 0(3) . . . . ?
C16A C17A C18A C1A 171.9(18) . . . . ?
O1A C1A C18A C19A -157.1(18) . . . . ?
C2A C1A C18A C19A 17(2) . . . . ?
O1A C1A C18A C17A 31(3) . . . . ?
C2A C1A C18A C17A -154.8(19) . . . . ?
N13A C14A C19A C18A 159.5(19) . . . . ?
C15A C14A C19A C18A -8(3) . . . . ?
C17A C18A C19A C14A 7(3) . . . . ?
C1A C18A C19A C14A -164.5(18) . . . . ?
C3A C2A C20A C6A 9(3) . . . . ?
C1A C2A C20A C6A -172.6(16) . . . . ?
N7A C6A C20A C2A 170.0(16) . . . . ?
C5A C6A C20A C2A -5(2) . . . . ?
C9A C8A C21A C12A -11(3) . . . . ?
N7A C8A C21A C12A 164.7(16) . . . . ?
C11A C12A C21A C8A 10(3) . . . . ?
N13A C12A C21A C8A -160.4(17) . . . . ?
C6A N7A C71A C76A 144.9(18) . . . . ?
C8A N7A C71A C76A -27(3) . . . . ?
C6A N7A C71A C72A -30(3) . . . . ?
C8A N7A C71A C72A 158.5(18) . . . . ?
C76A C71A C72A C73A -3(3) . . . . ?
N7A C71A C72A C73A 172.4(16) . . . . ?
C71A C72A C73A C74A 4(3) . . . . ?
C72A C73A C74A C75A -1(3) . . . . ?
C73A C74A C75A C76A -2(3) . . . . ?
C74A C75A C76A C71A 4(3) . . . . ?
N7A C71A C76A C75A -176.0(19) . . . . ?
C72A C71A C76A C75A -1(3) . . . . ?
C14A N13A C131 C136 -179.4(17) . . . . ?
C12A N13A C131 C136 -6(3) . . . . ?
C14A N13A C131 C132 2(3) . . . . ?
C12A N13A C131 C132 175.5(15) . . . . ?
C136 C131 C132 C133 3(2) . . . . ?
N13A C131 C132 C133 -178.0(15) . . . . ?
C131 C132 C133 C134 -2(2) . . . . ?
C132 C133 C134 C135 0(3) . . . . ?
C133 C134 C135 C136 0(3) . . . . ?
C132 C131 C136 C135 -3(3) . . . . ?
N13A C131 C136 C135 178.0(18) . . . . ?
C134 C135 C136 C131 1(3) . . . . ?
O1B C1B C2B C20B 146(2) . . . . ?
C18B C1B C2B C20B -37(3) . . . . ?
O1B C1B C2B C3B -37(3) . . . . ?
C18B C1B C2B C3B 140.0(16) . . . . ?
C20B C2B C3B C4B 2(2) . . . . ?
C1B C2B C3B C4B -175.1(16) . . . . ?
C2B C3B C4B C5B 3(3) . . . . ?
C3B C4B C5B C6B -3(3) . . . . ?
C4B C5B C6B C20B -2(2) . . . . ?
C4B C5B C6B N7B 177.2(15) . . . . ?
C20B C6B N7B C71B -159.2(17) . . . . ?
C5B C6B N7B C71B 22(3) . . . . ?
C20B C6B N7B C8B 23(2) . . . . ?
C5B C6B N7B C8B -156.4(15) . . . . ?
C6B N7B C71B C76B -148.9(17) . . . . ?
C8B N7B C71B C76B 29(2) . . . . ?
C6B N7B C71B C72B 31(3) . . . . ?
C8B N7B C71B C72B -151.2(16) . . . . ?
N7B C71B C72B C73B -178.5(17) . . . . ?
C76B C71B C72B C73B 1(3) . . . . ?
C71B C72B C73B C74B 0(3) . . . . ?
C72B C73B C74B C75B -1(3) . . . . ?
C73B C74B C75B C76B -1(3) . . . . ?
C74B C75B C76B C71B 2(3) . . . . ?
N7B C71B C76B C75B 177.1(17) . . . . ?
C72B C71B C76B C75B -3(3) . . . . ?
C71B N7B C8B C9B 56(2) . . . . ?
C6B N7B C8B C9B -125.6(19) . . . . ?
C71B N7B C8B C21B -131.3(18) . . . . ?
C6B N7B C8B C21B 47(2) . . . . ?
N7B C8B C9B C10B 169.2(17) . . . . ?
C21B C8B C9B C10B -3(3) . . . . ?
C8B C9B C10B C11B -3(3) . . . . ?
C9B C10B C11B C12B 5(3) . . . . ?
C10B C11B C12B C21B -1(3) . . . . ?
C10B C11B C12B N13B -166.3(18) . . . . ?
C11B C12B N13B C14B 89(2) . . . . ?
C21B C12B N13B C14B -77(2) . . . . ?
C11B C12B N13B C13B -94(2) . . . . ?
C21B C12B N13B C13B 100(2) . . . . ?
C14B N13B C13B C13C -2(3) . . . . ?
C12B N13B C13B C13C -179.2(16) . . . . ?
C14B N13B C13B C13G 178.1(15) . . . . ?
C12B N13B C13B C13G 1(3) . . . . ?
C13G C13B C13C C13D -4(3) . . . . ?
N13B C13B C13C C13D 176.0(16) . . . . ?
C13B C13C C13D C13E 4(3) . . . . ?
C13C C13D C13E C13F -2(3) . . . . ?
C13D C13E C13F C13G 1(3) . . . . ?
C13C C13B C13G C13F 4(3) . . . . ?
N13B C13B C13G C13F -176.9(16) . . . . ?
C13E C13F C13G C13B -2(3) . . . . ?
C12B N13B C14B C19B 60(2) . . . . ?
C13B N13B C14B C19B -116.7(19) . . . . ?
C12B N13B C14B C15B -102(2) . . . . ?
C13B N13B C14B C15B 81(2) . . . . ?
C19B C14B C15B C16B 3(3) . . . . ?
N13B C14B C15B C16B 165.1(18) . . . . ?
C14B C15B C16B C17B -9(3) . . . . ?
C15B C16B C17B C18B 8(3) . . . . ?
C16B C17B C18B C19B -1(3) . . . . ?
C16B C17B C18B C1B -171.7(17) . . . . ?
O1B C1B C18B C19B 159(2) . . . . ?
C2B C1B C18B C19B -18(3) . . . . ?
O1B C1B C18B C17B -31(3) . . . . ?
C2B C1B C18B C17B 151.9(17) . . . . ?
N13B C14B C19B C18B -158.7(17) . . . . ?
C15B C14B C19B C18B 5(3) . . . . ?
C17B C18B C19B C14B -6(3) . . . . ?
C1B C18B C19B C14B 164.9(18) . . . . ?
C3B C2B C20B C6B -7(3) . . . . ?
C1B C2B C20B C6B 169.9(18) . . . . ?
C5B C6B C20B C2B 7(3) . . . . ?
N7B C6B C20B C2B -172.3(17) . . . . ?
C11B C12B C21B C8B -6(3) . . . . ?
N13B C12B C21B C8B 161.3(17) . . . . ?
C9B C8B C21B C12B 8(3) . . . . ?
N7B C8B C21B C12B -165.2(17) . . . . ?
